data_1557363
loop_
_publ_author_name
'Romming, Christian'
'Kolsaker, Per'
'Wiberg, Are'
'Skjetne, Tore'

_publ_section_title
;
 Atropisomerism in 2-(2,2-Dicyano-1-methylethenyl)benzoic Acid and
 3-(2,2-Dicyano-1-methylethenyl)thiophene-2-carboxylic Acid Studied by
 Solid-State 13C NMR Spectroscopy and X-Ray Crystallography
;
_journal_name_full 'Acta Chemica Scandinavica'
_journal_page_first 48
_journal_page_last 53
_journal_paper_doi 10.3891/acta.chem.scand.50-0048
_journal_volume 50
_journal_year 1996
_chemical_formula_sum 'C12 H8 N2 O2'
_chemical_formula_weight 212.21
_chemical_name_common
;
2-(2,2-Dicyano-1-methylethenyl)benzoic acid
;
_space_group_IT_number 19
_space_group_name_Hall 'P 2ac 2ab'
_space_group_name_H-M_alt 'P 21 21 21'
_symmetry_cell_setting orthorhombic
_symmetry_Int_Tables_number 19
_symmetry_space_group_name_Hall 'P 2ac 2ab'
_symmetry_space_group_name_H-M 'P 21 21 21'
_cell_angle_alpha 90.
_cell_angle_beta 90.
_cell_angle_gamma 90.
_cell_formula_units_Z 8
_cell_length_a 8.945(2)
_cell_length_b 10.644(2)
_cell_length_c 22.458(5)
_cell_volume 2138.2(8)
_diffrn_ambient_temperature 136
_diffrn_radiation_probe x-ray
_diffrn_radiation_type MoK\a
_diffrn_radiation_wavelength 0.71069
_exptl_crystal_density_diffrn 1.318
_refine_ls_goodness_of_fit_ref 1.59
_refine_ls_number_parameters 353
_refine_ls_number_reflns 2159
_refine_ls_R_factor_gt 0.052
_refine_ls_wR_factor_gt 0.038
_cod_data_source_file Acta-Chem-Scand-1996-50-48-1.cif
_cod_data_source_block 1
_cod_original_cell_volume 2138.3(7)
_cod_database_code 1557363

loop_
_space_group_symop_id
_space_group_symop_operation_xyz
1 x,y,z
2 1/2-x,-y,1/2+z
3 1/2+x,1/2-y,-z
4 -x,1/2+y,1/2-z

loop_
_atom_site_label
_atom_site_type_symbol
_atom_site_thermal_displace_type
_atom_site_fract_x
_atom_site_fract_y
_atom_site_fract_z
_atom_site_occupancy
_atom_site_U_iso_or_equiv
_atom_site_calc_flag
_atom_site_refinement_flags
_atom_site_disorder_assembly
_atom_site_disorder_group
O1 O Uiso 0.6453(3) 0.4591(2) 0.23760(10) 1.000 0.0340 . . . .
O2 O Uiso 0.6053(2) 0.2745(2) 0.19250(10) 1.000 0.0300 . . . .
N1 N Uiso 0.4922(4) -0.0513(2) 0.05250(10) 1.000 0.0480 . . . .
N2 N Uiso 0.6348(3) 0.3181(2) -0.01210(10) 1.000 0.0340 . . . .
C1 C Uiso 0.4035(4) 0.3876(3) 0.11090(10) 1.000 0.0250 . . . .
C2 C Uiso 0.3229(4) 0.4533(3) 0.06810(10) 1.000 0.0300 . . . .
C3 C Uiso 0.3225(4) 0.5843(3) 0.06770(10) 1.000 0.0350 . . . .
C4 C Uiso 0.4002(4) 0.6492(3) 0.1108(2) 1.000 0.0340 . . . .
C5 C Uiso 0.4787(4) 0.5861(3) 0.15400(10) 1.000 0.0310 . . . .
C6 C Uiso 0.4830(3) 0.4546(3) 0.15430(10) 1.000 0.0240 . . . .
C7 C Uiso 0.5818(4) 0.3867(3) 0.19660(10) 1.000 0.0270 . . . .
C8 C Uiso 0.4029(3) 0.2466(3) 0.10800(10) 1.000 0.0260 . . . .
C9 C Uiso 0.4792(3) 0.1908(3) 0.06350(10) 1.000 0.0250 . . . .
C10 C Uiso 0.3048(4) 0.1767(3) 0.15020(10) 1.000 0.0350 . . . .
C11 C Uiso 0.4845(4) 0.0553(3) 0.05750(10) 1.000 0.0310 . . . .
C12 C Uiso 0.5654(3) 0.2616(3) 0.02130(10) 1.000 0.0240 . . . .
O21 O Uiso 0.1852(3) 0.6513(2) 0.25400(10) 1.000 0.0410 . . . .
O22 O Uiso 0.1609(3) 0.8236(2) 0.19760(10) 1.000 0.0320 . . . .
N21 N Uiso -0.1623(3) 1.1391(2) 0.09640(10) 1.000 0.0370 . . . .
N22 N Uiso -0.3313(4) 0.8418(3) 0.21070(10) 1.000 0.0500 . . . .
C21 C Uiso -0.0479(3) 0.6903(3) 0.12230(10) 1.000 0.0250 . . . .
C22 C Uiso -0.1323(4) 0.6126(3) 0.08630(10) 1.000 0.0350 . . . .
C23 C Uiso -0.1380(4) 0.4840(3) 0.09520(10) 1.000 0.0380 . . . .
C24 C Uiso -0.0589(4) 0.4319(3) 0.1415(2) 1.000 0.0360 . . . .
C25 C Uiso 0.0252(4) 0.5067(3) 0.17850(10) 1.000 0.0320 . . . .
C26 C Uiso 0.0323(3) 0.6355(3) 0.16950(10) 1.000 0.0250 . . . .
C27 C Uiso 0.1310(3) 0.7134(3) 0.20830(10) 1.000 0.0280 . . . .
C28 C Uiso -0.0420(3) 0.8273(3) 0.10660(10) 1.000 0.0280 . . . .
C29 C Uiso -0.1431(4) 0.9066(3) 0.12920(10) 1.000 0.0280 . . . .
C30 C Uiso 0.0682(4) 0.8655(3) 0.0604(2) 1.000 0.0360 . . . .
C31 C Uiso -0.1523(4) 1.0373(3) 0.11040(10) 1.000 0.0300 . . . .
C32 C Uiso -0.2488(4) 0.8699(3) 0.17450(10) 1.000 0.0310 . . . .

loop_
_atom_type_symbol
_atom_type_description
_atom_type_scat_dispersion_real
_atom_type_scat_dispersion_imag
_atom_type_scat_source
C C 0.0033 0.0016 ' International Tables Vol C Tables 4.2.6.8 and 6.1.1.4'
N N 0.0061 0.0033 ' International Tables Vol C Tables 4.2.6.8 and 6.1.1.4'
O O 0.0106 0.0060 ' International Tables Vol C Tables 4.2.6.8 and 6.1.1.4'

loop_
_geom_angle_atom_site_label_1
_geom_angle_atom_site_label_2
_geom_angle_atom_site_label_3
_geom_angle
_geom_angle_site_symmetry_1
_geom_angle_site_symmetry_2
_geom_angle_site_symmetry_3
_geom_angle_publ_flag
C2 C1 C6 119.2(3) . . . no
C2 C1 C8 118.1(3) . . . no
C6 C1 C8 122.7(3) . . . no
C1 C2 C3 120.6(3) . . . no
C2 C3 C4 119.7(3) . . . no
C3 C4 C5 120.6(3) . . . no
C4 C5 C6 120.4(3) . . . no
C1 C6 C5 119.4(3) . . . no
C1 C6 C7 119.9(3) . . . no
C5 C6 C7 120.4(2) . . . no
O1 C7 O2 123.3(3) . . . yes
O1 C7 C6 114.6(3) . . . yes
O2 C7 C6 122.2(3) . . . yes
C1 C8 C9 118.1(3) . . . no
C1 C8 C10 118.2(2) . . . no
C9 C8 C10 123.3(3) . . . no
C8 C9 C11 121.6(3) . . . no
C8 C9 C12 122.0(3) . . . no
C11 C9 C12 116.3(2) . . . no
N1 C11 C9 178.4(4) . . . yes
N2 C12 C9 179.6(3) . . . yes
C22 C21 C26 118.1(3) . . . no
C22 C21 C28 117.6(2) . . . no
C26 C21 C28 124.2(2) . . . no
C21 C22 C23 121.9(3) . . . no
C22 C23 C24 119.3(3) . . . no
C23 C24 C25 120.4(3) . . . no
C24 C25 C26 120.6(3) . . . no
C21 C26 C25 119.8(3) . . . no
C21 C26 C27 120.8(3) . . . no
C25 C26 C27 119.4(2) . . . no
O21 C27 O22 123.6(3) . . . yes
O21 C27 C26 113.3(3) . . . yes
O22 C27 C26 123.1(2) . . . yes
C21 C28 C29 120.0(2) . . . no
C21 C28 C30 116.9(2) . . . no
C29 C28 C30 122.7(3) . . . no
C28 C29 C31 122.1(3) . . . no
C28 C29 C32 122.7(3) . . . no
C31 C29 C32 115.2(3) . . . no
N21 C31 C29 178.5(4) . . . yes
N22 C32 C29 179.2(3) . . . yes

loop_
_geom_bond_atom_site_label_1
_geom_bond_atom_site_label_2
_geom_bond_distance
_geom_bond_site_symmetry_1
_geom_bond_site_symmetry_2
_geom_bond_publ_flag
O1 C7 1.328(4) . . yes
O2 C7 1.216(4) . . yes
N1 C11 1.142(4) . . yes
N2 C12 1.144(4) . . yes
C1 C2 1.390(4) . . no
C1 C6 1.402(4) . . no
C1 C8 1.502(5) . . no
C2 C3 1.394(5) . . no
C3 C4 1.377(5) . . no
C4 C5 1.373(5) . . no
C5 C6 1.400(5) . . no
C6 C7 1.485(4) . . no
C8 C9 1.348(4) . . no
C8 C10 1.491(4) . . no
C9 C11 1.449(5) . . no
C9 C12 1.436(4) . . no
O21 C27 1.314(3) . . yes
O22 C27 1.227(4) . . yes
N21 C31 1.132(4) . . yes
N22 C32 1.138(4) . . yes
C21 C22 1.381(4) . . no
C21 C26 1.407(4) . . no
C21 C28 1.501(4) . . no
C22 C23 1.384(5) . . no
C23 C24 1.375(5) . . no
C24 C25 1.375(5) . . no
C25 C26 1.387(5) . . no
C26 C27 1.492(4) . . no
C28 C29 1.337(4) . . no
C28 C30 1.488(5) . . no
C29 C31 1.456(4) . . no
C29 C32 1.443(4) . . no

loop_
_geom_torsion_atom_site_label_1
_geom_torsion_atom_site_label_2
_geom_torsion_atom_site_label_3
_geom_torsion_atom_site_label_4
_geom_torsion
_geom_torsion_site_symmetry_1
_geom_torsion_site_symmetry_2
_geom_torsion_site_symmetry_3
_geom_torsion_site_symmetry_4
_geom_torsion_publ_flag
C6 C1 C2 C3 0.9(5) . . . . no
C8 C1 C2 C3 -178.4(3) . . . . no
C2 C1 C6 C5 0.5(4) . . . . no
C2 C1 C6 C7 -173.9(3) . . . . no
C8 C1 C6 C5 179.7(3) . . . . no
C8 C1 C6 C7 5.3(4) . . . . no
C2 C1 C8 C9 71.3(4) . . . . no
C2 C1 C8 C10 -102.1(3) . . . . no
C6 C1 C8 C9 -107.9(3) . . . . no
C6 C1 C8 C10 78.7(4) . . . . no
C1 C2 C3 C4 -1.3(5) . . . . no
C2 C3 C4 C5 0.3(5) . . . . no
C3 C4 C5 C6 1.1(5) . . . . no
C4 C5 C6 C1 -1.5(5) . . . . no
C4 C5 C6 C7 172.9(3) . . . . no
C1 C6 C7 O1 -176.7(3) . . . . no
C1 C6 C7 O2 5.4(4) . . . . no
C5 C6 C7 O1 9.0(4) . . . . no
C5 C6 C7 O2 -169.0(3) . . . . no
C1 C8 C9 C11 179.9(3) . . . . no
C1 C8 C9 C12 3.0(4) . . . . no
C10 C8 C9 C11 -7.1(4) . . . . no
C10 C8 C9 C12 176.0(3) . . . . no
C26 C21 C22 C23 -0.7(4) . . . . no
C28 C21 C22 C23 176.4(3) . . . . no
C22 C21 C26 C25 0.2(4) . . . . no
C22 C21 C26 C27 177.2(2) . . . . no
C28 C21 C26 C25 -176.7(3) . . . . no
C28 C21 C26 C27 0.3(4) . . . . no
C22 C21 C28 C29 89.9(3) . . . . no
C22 C21 C28 C30 -83.3(3) . . . . no
C26 C21 C28 C29 -93.2(3) . . . . no
C26 C21 C28 C30 93.6(3) . . . . no
C21 C22 C23 C24 0.7(5) . . . . no
C22 C23 C24 C25 -0.1(5) . . . . no
C23 C24 C25 C26 -0.4(5) . . . . no
C24 C25 C26 C21 0.4(4) . . . . no
C24 C25 C26 C27 -176.7(3) . . . . no
C21 C26 C27 O21 173.1(2) . . . . no
C21 C26 C27 O22 -8.5(4) . . . . no
C25 C26 C27 O21 -9.9(4) . . . . no
C25 C26 C27 O22 168.5(3) . . . . no
C21 C28 C29 C31 -173.2(2) . . . . no
C21 C28 C29 C32 7.9(4) . . . . no
C30 C28 C29 C31 -0.4(5) . . . . no
C30 C28 C29 C32 -179.3(3) . . . . no
